data_7048686
loop_
_publ_author_name
'Itabashi, Takayuki'
'Mori, Okki'
'Arashiba, Kazuya'
'Eizawa, Aya'
'Nakajima, Kazunari'
'Nishibayashi, Yoshiaki'

_publ_section_title
;
 Effect of substituents on molybdenum triiodide complexes bearing PNP-type
 pincer ligands toward catalytic nitrogen fixation
;
_journal_name_full 'Dalton Transactions'
_journal_paper_doi 10.1039/C8DT04975K
_journal_year 2019
_chemical_formula_moiety 'C24 H45 I3 Mo N P2'
_chemical_formula_sum 'C24 H45 I3 Mo N P2'
_chemical_formula_weight 886.23
_space_group_crystal_system tetragonal
_space_group_IT_number 88
_space_group_name_Hall '-I 4ad'
_space_group_name_H-M_alt 'I 41/a'
_symmetry_space_group_name_Hall '-I 4ad'
_symmetry_space_group_name_H-M 'I 41/a :2'
_atom_sites_solution_hydrogens geom
_atom_sites_solution_primary direct
_atom_sites_solution_secondary difmap
_audit_update_record
;
2018-12-12 deposited with the CCDC.
2019-01-21 downloaded from the CCDC.
;
_cell_angle_alpha 90.0000
_cell_angle_beta 90.0000
_cell_angle_gamma 90.0000
_cell_formula_units_Z 16
_cell_length_a 23.5322(6)
_cell_length_b 23.5322(6)
_cell_length_c 21.9910(6)
_cell_measurement_reflns_used 33477
_cell_measurement_temperature 173
_cell_measurement_theta_max 27.48
_cell_measurement_theta_min 3.07
_cell_volume 12177.8(6)
_computing_cell_refinement 'RAPID AUTO'
_computing_data_collection 'RAPID AUTO (Rigaku, ????)'
_computing_data_reduction 'RAPID AUTO'
_computing_molecular_graphics 'CrystalStructure 4.3'
_computing_publication_material 'CrystalStructure 4.3 (Rigaku, 2018)'
_computing_structure_refinement 'SHELXL Version 2016/6 (Sheldrick, 2008)'
_computing_structure_solution 'SHELXS Version 2013/1 (Sheldrick, 2008)'
_diffrn_ambient_temperature 173
_diffrn_detector_area_resol_mean 10.000
_diffrn_measured_fraction_theta_full 0.981
_diffrn_measured_fraction_theta_max 0.984
_diffrn_measurement_device_type 'Rigaku R-AXIS RAPID'
_diffrn_measurement_method \w
_diffrn_radiation_type 'Mo K\a'
_diffrn_radiation_wavelength 0.71075
_diffrn_reflns_av_R_equivalents 0.1248
_diffrn_reflns_av_unetI/netI 0.0695
_diffrn_reflns_Laue_measured_fraction_full 0.981
_diffrn_reflns_Laue_measured_fraction_max 0.984
_diffrn_reflns_limit_h_max 25
_diffrn_reflns_limit_h_min -30
_diffrn_reflns_limit_k_max 30
_diffrn_reflns_limit_k_min -30
_diffrn_reflns_limit_l_max 28
_diffrn_reflns_limit_l_min -28
_diffrn_reflns_number 57843
_diffrn_reflns_point_group_measured_fraction_full 0.981
_diffrn_reflns_point_group_measured_fraction_max 0.984
_diffrn_reflns_theta_full 25.242
_diffrn_reflns_theta_max 27.482
_diffrn_reflns_theta_min 3.256
_diffrn_standards_number 0
_exptl_absorpt_coefficient_mu 3.592
_exptl_absorpt_correction_T_max 1.000
_exptl_absorpt_correction_T_min 0.784
_exptl_absorpt_correction_type multi-scan
_exptl_absorpt_process_details 'ABSCOR (Rigaku, 1995)'
_exptl_crystal_colour red
_exptl_crystal_density_diffrn 1.933
_exptl_crystal_density_method 'not measured'
_exptl_crystal_description block
_exptl_crystal_F_000 6832.00
_exptl_crystal_size_max 0.060
_exptl_crystal_size_mid 0.040
_exptl_crystal_size_min 0.010
_refine_diff_density_max 1.90
_refine_diff_density_min -2.74
_refine_ls_extinction_method none
_refine_ls_goodness_of_fit_ref 0.987
_refine_ls_hydrogen_treatment constr
_refine_ls_number_parameters 293
_refine_ls_number_reflns 6871
_refine_ls_number_restraints 0
_refine_ls_R_factor_all 0.0876
_refine_ls_R_factor_gt 0.0552
_refine_ls_shift/su_max 0.001
_refine_ls_structure_factor_coef Fsqd
_refine_ls_weighting_details 'w = 1/[\s^2^(Fo^2^)+(0.0865P)^2^+13.3585P] where P=(Fo^2^+2Fc^2^)/3'
_refine_ls_weighting_scheme calc
_refine_ls_wR_factor_gt 0.1340
_refine_ls_wR_factor_ref 0.1502
_reflns_Friedel_coverage 0.000
_reflns_number_gt 4754
_reflns_number_total 6871
_reflns_threshold_expression F^2^>2.0\s(F^2^)
_cod_data_source_file c8dt04975k2.cif
_cod_data_source_block 2f
_cod_database_code 7048686

loop_
_space_group_symop_operation_xyz
'x, y, z'
'-x, -y+1/2, z'
'-y+3/4, x+1/4, z+1/4'
'y+1/4, -x+1/4, z+1/4'
'x+1/2, y+1/2, z+1/2'
'-x+1/2, -y+1, z+1/2'
'-y+5/4, x+3/4, z+3/4'
'y+3/4, -x+3/4, z+3/4'
'-x, -y, -z'
'x, y-1/2, -z'
'y-3/4, -x-1/4, -z-1/4'
'-y-1/4, x-1/4, -z-1/4'
'-x+1/2, -y+1/2, -z+1/2'
'x+1/2, y, -z+1/2'
'y-1/4, -x+1/4, -z+1/4'
'-y+1/4, x+1/4, -z+1/4'

loop_
_atom_site_label
_atom_site_type_symbol
_atom_site_fract_x
_atom_site_fract_y
_atom_site_fract_z
_atom_site_U_iso_or_equiv
_atom_site_adp_type
_atom_site_occupancy
_atom_site_site_symmetry_order
_atom_site_calc_flag
_atom_site_refinement_flags_posn
_atom_site_refinement_flags_adp
I1 I 0.08715(3) 0.79144(3) 0.01007(3) 0.04698(19) Uani 1 1 d . .
I2 I 0.24045(2) 0.74716(3) -0.04496(2) 0.03622(16) Uani 1 1 d . .
I3 I 0.27099(2) 0.68182(2) 0.11705(3) 0.03150(15) Uani 1 1 d . .
Mo1 Mo 0.17707(3) 0.73549(3) 0.05996(3) 0.01871(15) Uani 1 1 d . .
P1 P 0.19758(8) 0.82777(8) 0.12542(9) 0.0202(4) Uani 1 1 d . .
P2 P 0.12679(8) 0.63727(8) 0.03492(8) 0.0208(4) Uani 1 1 d . .
N1 N 0.1294(2) 0.7194(2) 0.1441(3) 0.0203(12) Uani 1 1 d . .
C1 C 0.1924(3) 0.7876(3) 0.1967(3) 0.0239(15) Uani 1 1 d . .
H1A H 0.228440 0.766920 0.203500 0.029 Uiso 1 1 calc R U
H1B H 0.187222 0.814583 0.230799 0.029 Uiso 1 1 calc R U
C2 C 0.1442(3) 0.7459(3) 0.1968(3) 0.0176(13) Uani 1 1 d . .
C3 C 0.1144(3) 0.7340(3) 0.2513(3) 0.0238(15) Uani 1 1 d . .
H3 H 0.125176 0.752752 0.287751 0.029 Uiso 1 1 calc R U
C4 C 0.0700(3) 0.6954(3) 0.2524(3) 0.0236(15) Uani 1 1 d . .
C5 C 0.0566(3) 0.6696(3) 0.1972(4) 0.0268(16) Uani 1 1 d . .
H5 H 0.026565 0.642606 0.196295 0.032 Uiso 1 1 calc R U
C6 C 0.0844(3) 0.6813(3) 0.1448(3) 0.0222(15) Uani 1 1 d . .
C7 C 0.0673(3) 0.6542(3) 0.0862(3) 0.0217(15) Uani 1 1 d . .
H7A H 0.040780 0.679967 0.064699 0.026 Uiso 1 1 calc R U
H7B H 0.046385 0.618649 0.095300 0.026 Uiso 1 1 calc R U
C8 C 0.0394(4) 0.6804(4) 0.3091(4) 0.0336(19) Uani 1 1 d . .
H8A H 0.047477 0.640710 0.319628 0.040 Uiso 1 1 calc R U
H8B H -0.001527 0.685202 0.302917 0.040 Uiso 1 1 calc R U
H8C H 0.052167 0.705220 0.342104 0.040 Uiso 1 1 calc R U
C9 C 0.1413(4) 0.8859(4) 0.1376(5) 0.041(2) Uani 1 1 d . .
C10 C 0.1308(4) 0.9201(4) 0.0792(5) 0.046(2) Uani 1 1 d . .
H10A H 0.126875 0.894012 0.044706 0.055 Uiso 1 1 calc R U
H10B H 0.162934 0.945738 0.071965 0.055 Uiso 1 1 calc R U
H10C H 0.095878 0.942442 0.083563 0.055 Uiso 1 1 calc R U
C11 C 0.1573(4) 0.9266(4) 0.1905(5) 0.049(3) Uani 1 1 d . .
H11A H 0.126848 0.954500 0.196344 0.059 Uiso 1 1 calc R U
H11B H 0.192759 0.946425 0.180636 0.059 Uiso 1 1 calc R U
H11C H 0.162398 0.904611 0.227946 0.059 Uiso 1 1 calc R U
C12 C 0.0849(4) 0.8567(4) 0.1565(5) 0.037(2) Uani 1 1 d . .
H12A H 0.075068 0.827513 0.126505 0.044 Uiso 1 1 calc R U
H12B H 0.054538 0.885110 0.158354 0.044 Uiso 1 1 calc R U
H12C H 0.089611 0.839036 0.196516 0.044 Uiso 1 1 calc R U
C13 C 0.2693(3) 0.8644(3) 0.1281(4) 0.0295(17) Uani 1 1 d . .
C14 C 0.2688(4) 0.9188(4) 0.0898(4) 0.037(2) Uani 1 1 d . .
H14A H 0.242931 0.946540 0.108274 0.044 Uiso 1 1 calc R U
H14B H 0.255880 0.909916 0.048543 0.044 Uiso 1 1 calc R U
H14C H 0.307221 0.934745 0.088185 0.044 Uiso 1 1 calc R U
C15 C 0.2894(4) 0.8797(4) 0.1937(4) 0.0316(18) Uani 1 1 d . .
H15A H 0.291429 0.845060 0.218296 0.038 Uiso 1 1 calc R U
H15B H 0.262441 0.906309 0.212140 0.038 Uiso 1 1 calc R U
H15C H 0.327102 0.897365 0.191728 0.038 Uiso 1 1 calc R U
C16 C 0.3149(3) 0.8257(4) 0.1004(4) 0.0326(18) Uani 1 1 d . .
H16A H 0.303872 0.815320 0.058905 0.039 Uiso 1 1 calc R U
H16B H 0.318510 0.791191 0.125115 0.039 Uiso 1 1 calc R U
H16C H 0.351323 0.845774 0.099593 0.039 Uiso 1 1 calc R U
C17 C 0.0922(3) 0.6213(4) -0.0419(3) 0.0284(17) Uani 1 1 d . .
C18 C 0.0785(5) 0.6773(5) -0.0765(5) 0.056(3) Uani 1 1 d . .
H18A H 0.049649 0.698737 -0.054059 0.067 Uiso 1 1 calc R U
H18B H 0.064082 0.668179 -0.117210 0.067 Uiso 1 1 calc R U
H18C H 0.113108 0.700171 -0.080175 0.067 Uiso 1 1 calc R U
C19 C 0.1353(4) 0.5883(4) -0.0819(4) 0.041(2) Uani 1 1 d . .
H19A H 0.169931 0.610918 -0.086748 0.050 Uiso 1 1 calc R U
H19B H 0.118478 0.580982 -0.121936 0.050 Uiso 1 1 calc R U
H19C H 0.144644 0.552059 -0.062321 0.050 Uiso 1 1 calc R U
C20 C 0.0363(4) 0.5896(5) -0.0370(4) 0.044(2) Uani 1 1 d . .
H20A H 0.021515 0.581918 -0.077864 0.053 Uiso 1 1 calc R U
H20B H 0.008884 0.612799 -0.014451 0.053 Uiso 1 1 calc R U
H20C H 0.042337 0.553599 -0.015566 0.053 Uiso 1 1 calc R U
C21 C 0.1541(4) 0.5673(3) 0.0675(4) 0.0296(17) Uani 1 1 d . .
C22 C 0.2126(4) 0.5546(4) 0.0378(4) 0.038(2) Uani 1 1 d . .
H22A H 0.207049 0.544789 -0.005119 0.046 Uiso 1 1 calc R U
H22B H 0.230590 0.522619 0.058900 0.046 Uiso 1 1 calc R U
H22C H 0.236939 0.588198 0.040870 0.046 Uiso 1 1 calc R U
C23 C 0.1148(4) 0.5166(4) 0.0567(5) 0.044(2) Uani 1 1 d . .
H23A H 0.078728 0.522805 0.077831 0.052 Uiso 1 1 calc R U
H23B H 0.132864 0.481972 0.072301 0.052 Uiso 1 1 calc R U
H23C H 0.107790 0.512373 0.012992 0.052 Uiso 1 1 calc R U
C24 C 0.1604(4) 0.5738(4) 0.1363(4) 0.0333(18) Uani 1 1 d . .
H24A H 0.181038 0.541039 0.152645 0.040 Uiso 1 1 calc R U
H24B H 0.122614 0.575776 0.154990 0.040 Uiso 1 1 calc R U
H24C H 0.181432 0.608700 0.145341 0.040 Uiso 1 1 calc R U

loop_
_atom_site_aniso_label
_atom_site_aniso_U_11
_atom_site_aniso_U_22
_atom_site_aniso_U_33
_atom_site_aniso_U_23
_atom_site_aniso_U_13
_atom_site_aniso_U_12
I1 0.0477(4) 0.0477(4) 0.0456(4) -0.0044(3) -0.0106(3) 0.0109(3)
I2 0.0357(3) 0.0477(3) 0.0252(3) -0.0005(2) 0.0091(2) -0.0066(2)
I3 0.0236(3) 0.0269(3) 0.0441(3) -0.0006(2) -0.0046(2) 0.00349(19)
Mo1 0.0185(3) 0.0201(3) 0.0176(3) -0.0006(2) 0.0004(2) 0.0008(2)
P1 0.0192(9) 0.0199(9) 0.0214(9) -0.0004(7) 0.0004(7) -0.0002(7)
P2 0.0219(9) 0.0211(9) 0.0193(9) -0.0019(7) 0.0014(7) -0.0010(7)
N1 0.016(3) 0.021(3) 0.023(3) -0.003(2) 0.004(2) -0.003(2)
C1 0.026(4) 0.027(4) 0.019(4) -0.002(3) 0.000(3) -0.004(3)
C2 0.019(3) 0.016(3) 0.017(3) 0.002(3) -0.001(3) 0.004(2)
C3 0.027(4) 0.027(4) 0.017(3) -0.005(3) 0.003(3) 0.002(3)
C4 0.023(4) 0.026(4) 0.022(4) 0.002(3) 0.002(3) 0.004(3)
C5 0.027(4) 0.021(4) 0.033(4) -0.005(3) -0.002(3) -0.005(3)
C6 0.022(4) 0.023(4) 0.022(4) -0.007(3) 0.004(3) -0.002(3)
C7 0.018(3) 0.024(4) 0.023(4) -0.001(3) -0.002(3) -0.003(3)
C8 0.031(4) 0.035(5) 0.034(4) 0.001(4) 0.012(4) -0.005(3)
C9 0.027(4) 0.040(5) 0.056(6) 0.005(4) 0.001(4) 0.002(4)
C10 0.038(5) 0.038(5) 0.061(6) 0.024(5) 0.005(5) 0.009(4)
C11 0.039(5) 0.025(4) 0.083(8) -0.012(5) 0.017(5) 0.003(4)
C12 0.030(4) 0.030(4) 0.051(6) 0.007(4) 0.009(4) 0.003(3)
C13 0.027(4) 0.029(4) 0.033(4) -0.002(3) -0.003(3) 0.001(3)
C14 0.036(5) 0.043(5) 0.032(5) 0.007(4) 0.008(4) -0.007(4)
C15 0.038(5) 0.029(4) 0.028(4) -0.008(3) 0.001(4) -0.009(3)
C16 0.025(4) 0.034(4) 0.038(5) -0.003(4) 0.008(4) -0.007(3)
C17 0.031(4) 0.035(4) 0.019(4) -0.001(3) -0.007(3) -0.005(3)
C18 0.061(7) 0.073(7) 0.033(5) 0.011(5) -0.026(5) -0.010(5)
C19 0.043(5) 0.059(6) 0.022(4) -0.008(4) -0.002(4) -0.004(4)
C20 0.038(5) 0.063(6) 0.031(5) -0.015(4) -0.004(4) -0.012(4)
C21 0.039(5) 0.023(4) 0.027(4) 0.004(3) 0.000(3) 0.004(3)
C22 0.036(5) 0.032(5) 0.047(5) -0.011(4) -0.006(4) 0.008(4)
C23 0.049(6) 0.030(5) 0.051(6) 0.001(4) -0.004(5) 0.001(4)
C24 0.039(5) 0.028(4) 0.033(4) 0.007(4) 0.004(4) 0.001(3)

loop_
_atom_type_symbol
_atom_type_description
_atom_type_scat_dispersion_real
_atom_type_scat_dispersion_imag
_atom_type_scat_source
C C 0.0033 0.0016
;
International Tables for Crystallography
(Vol. C, Tables 4.2.6.8 and 6.1.1.4)
;
H H 0.0000 0.0000
;
International Tables for Crystallography
(Vol. C, Table 6.1.1.4)
;
I I -0.4742 1.8119
;
International Tables for Crystallography
(Vol. C, Tables 4.2.6.8 and 6.1.1.4)
;
Mo Mo -1.6832 0.6857
;
International Tables for Crystallography
(Vol. C, Tables 4.2.6.8 and 6.1.1.4)
;
N N 0.0061 0.0033
;
International Tables for Crystallography
(Vol. C, Tables 4.2.6.8 and 6.1.1.4)
;
P P 0.1023 0.0942
;
International Tables for Crystallography
(Vol. C, Tables 4.2.6.8 and 6.1.1.4)
;

loop_
_geom_angle_atom_site_label_1
_geom_angle_atom_site_label_2
_geom_angle_atom_site_label_3
_geom_angle
N1 Mo1 P1 77.05(16)
N1 Mo1 P2 78.33(16)
P1 Mo1 P2 155.17(6)
N1 Mo1 I1 91.49(16)
P1 Mo1 I1 87.94(5)
P2 Mo1 I1 89.49(5)
N1 Mo1 I2 175.50(16)
P1 Mo1 I2 105.91(5)
P2 Mo1 I2 98.86(5)
I1 Mo1 I2 92.00(3)
N1 Mo1 I3 87.03(16)
P1 Mo1 I3 89.00(4)
P2 Mo1 I3 92.95(5)
I1 Mo1 I3 176.84(3)
I2 Mo1 I3 89.62(2)
C1 P1 C13 105.5(4)
C1 P1 C9 101.6(4)
C13 P1 C9 106.5(4)
C1 P1 Mo1 91.7(2)
C13 P1 Mo1 123.5(3)
C9 P1 Mo1 122.2(3)
C7 P2 C21 102.3(3)
C7 P2 C17 105.0(3)
C21 P2 C17 107.8(4)
C7 P2 Mo1 91.4(2)
C21 P2 Mo1 121.6(3)
C17 P2 Mo1 123.0(3)
C2 N1 C6 118.8(6)
C2 N1 Mo1 120.6(4)
C6 N1 Mo1 120.6(5)
C2 C1 P1 112.9(5)
C2 C1 H1A 109.0
P1 C1 H1A 109.0
C2 C1 H1B 109.0
P1 C1 H1B 109.0
H1A C1 H1B 107.8
N1 C2 C3 120.2(6)
N1 C2 C1 119.5(6)
C3 C2 C1 120.3(6)
C4 C3 C2 121.2(7)
C4 C3 H3 119.4
C2 C3 H3 119.4
C3 C4 C5 116.2(7)
C3 C4 C8 122.5(7)
C5 C4 C8 121.3(7)
C6 C5 C4 123.0(7)
C6 C5 H5 118.5
C4 C5 H5 118.5
C5 C6 N1 120.6(7)
C5 C6 C7 121.1(7)
N1 C6 C7 118.3(6)
C6 C7 P2 114.5(5)
C6 C7 H7A 108.6
P2 C7 H7A 108.6
C6 C7 H7B 108.6
P2 C7 H7B 108.6
H7A C7 H7B 107.6
C4 C8 H8A 109.5
C4 C8 H8B 109.5
H8A C8 H8B 109.5
C4 C8 H8C 109.5
H8A C8 H8C 109.5
H8B C8 H8C 109.5
C10 C9 C11 110.0(8)
C10 C9 C12 108.6(8)
C11 C9 C12 106.2(8)
C10 C9 P1 111.6(7)
C11 C9 P1 112.1(6)
C12 C9 P1 108.1(6)
C9 C10 H10A 109.5
C9 C10 H10B 109.5
H10A C10 H10B 109.5
C9 C10 H10C 109.5
H10A C10 H10C 109.5
H10B C10 H10C 109.5
C9 C11 H11A 109.5
C9 C11 H11B 109.5
H11A C11 H11B 109.5
C9 C11 H11C 109.5
H11A C11 H11C 109.5
H11B C11 H11C 109.5
C9 C12 H12A 109.5
C9 C12 H12B 109.5
H12A C12 H12B 109.5
C9 C12 H12C 109.5
H12A C12 H12C 109.5
H12B C12 H12C 109.5
C14 C13 C15 108.5(7)
C14 C13 C16 106.4(7)
C15 C13 C16 106.9(7)
C14 C13 P1 110.9(6)
C15 C13 P1 113.9(6)
C16 C13 P1 109.9(5)
C13 C14 H14A 109.5
C13 C14 H14B 109.5
H14A C14 H14B 109.5
C13 C14 H14C 109.5
H14A C14 H14C 109.5
H14B C14 H14C 109.5
C13 C15 H15A 109.5
C13 C15 H15B 109.5
H15A C15 H15B 109.5
C13 C15 H15C 109.5
H15A C15 H15C 109.5
H15B C15 H15C 109.5
C13 C16 H16A 109.5
C13 C16 H16B 109.5
H16A C16 H16B 109.5
C13 C16 H16C 109.5
H16A C16 H16C 109.5
H16B C16 H16C 109.5
C20 C17 C19 111.2(7)
C20 C17 C18 105.7(8)
C19 C17 C18 106.4(7)
C20 C17 P2 113.8(6)
C19 C17 P2 108.7(5)
C18 C17 P2 110.7(6)
C17 C18 H18A 109.5
C17 C18 H18B 109.5
H18A C18 H18B 109.5
C17 C18 H18C 109.5
H18A C18 H18C 109.5
H18B C18 H18C 109.5
C17 C19 H19A 109.5
C17 C19 H19B 109.5
H19A C19 H19B 109.5
C17 C19 H19C 109.5
H19A C19 H19C 109.5
H19B C19 H19C 109.5
C17 C20 H20A 109.5
C17 C20 H20B 109.5
H20A C20 H20B 109.5
C17 C20 H20C 109.5
H20A C20 H20C 109.5
H20B C20 H20C 109.5
C23 C21 C24 106.8(7)
C23 C21 C22 108.6(7)
C24 C21 C22 110.5(7)
C23 C21 P2 114.4(6)
C24 C21 P2 108.6(5)
C22 C21 P2 108.0(6)
C21 C22 H22A 109.5
C21 C22 H22B 109.5
H22A C22 H22B 109.5
C21 C22 H22C 109.5
H22A C22 H22C 109.5
H22B C22 H22C 109.5
C21 C23 H23A 109.5
C21 C23 H23B 109.5
H23A C23 H23B 109.5
C21 C23 H23C 109.5
H23A C23 H23C 109.5
H23B C23 H23C 109.5
C21 C24 H24A 109.5
C21 C24 H24B 109.5
H24A C24 H24B 109.5
C21 C24 H24C 109.5
H24A C24 H24C 109.5
H24B C24 H24C 109.5

loop_
_geom_bond_atom_site_label_1
_geom_bond_atom_site_label_2
_geom_bond_distance
I1 Mo1 2.7232(9)
I2 Mo1 2.7610(8)
I3 Mo1 2.8381(8)
Mo1 N1 2.197(6)
Mo1 P1 2.650(2)
Mo1 P2 2.6544(19)
P1 C1 1.834(8)
P1 C13 1.895(8)
P1 C9 1.923(9)
P2 C7 1.841(7)
P2 C21 1.906(8)
P2 C17 1.913(8)
N1 C2 1.359(9)
N1 C6 1.389(9)
C1 C2 1.500(10)
C1 H1A 0.9900
C1 H1B 0.9900
C2 C3 1.417(10)
C3 C4 1.386(11)
C3 H3 0.9500
C4 C5 1.393(11)
C4 C8 1.481(11)
C5 C6 1.354(11)
C5 H5 0.9500
C6 C7 1.494(10)
C7 H7A 0.9900
C7 H7B 0.9900
C8 H8A 0.9800
C8 H8B 0.9800
C8 H8C 0.9800
C9 C10 1.535(13)
C9 C11 1.554(14)
C9 C12 1.551(12)
C10 H10A 0.9800
C10 H10B 0.9800
C10 H10C 0.9800
C11 H11A 0.9800
C11 H11B 0.9800
C11 H11C 0.9800
C12 H12A 0.9800
C12 H12B 0.9800
C12 H12C 0.9800
C13 C14 1.533(12)
C13 C15 1.559(11)
C13 C16 1.534(11)
C14 H14A 0.9800
C14 H14B 0.9800
C14 H14C 0.9800
C15 H15A 0.9800
C15 H15B 0.9800
C15 H15C 0.9800
C16 H16A 0.9800
C16 H16B 0.9800
C16 H16C 0.9800
C17 C20 1.516(12)
C17 C19 1.550(12)
C17 C18 1.556(13)
C18 H18A 0.9800
C18 H18B 0.9800
C18 H18C 0.9800
C19 H19A 0.9800
C19 H19B 0.9800
C19 H19C 0.9800
C20 H20A 0.9800
C20 H20B 0.9800
C20 H20C 0.9800
C21 C23 1.529(12)
C21 C24 1.528(12)
C21 C22 1.552(12)
C22 H22A 0.9800
C22 H22B 0.9800
C22 H22C 0.9800
C23 H23A 0.9800
C23 H23B 0.9800
C23 H23C 0.9800
C24 H24A 0.9800
C24 H24B 0.9800
C24 H24C 0.9800

loop_
_geom_torsion_atom_site_label_1
_geom_torsion_atom_site_label_2
_geom_torsion_atom_site_label_3
_geom_torsion_atom_site_label_4
_geom_torsion
C13 P1 C1 C2 -167.5(5)
C9 P1 C1 C2 81.5(6)
Mo1 P1 C1 C2 -41.9(5)
C6 N1 C2 C3 0.8(10)
Mo1 N1 C2 C3 -178.0(5)
C6 N1 C2 C1 -179.5(6)
Mo1 N1 C2 C1 1.7(8)
P1 C1 C2 N1 33.9(8)
P1 C1 C2 C3 -146.4(6)
N1 C2 C3 C4 0.0(11)
C1 C2 C3 C4 -179.7(7)
C2 C3 C4 C5 -0.1(11)
C2 C3 C4 C8 177.6(7)
C3 C4 C5 C6 -0.6(11)
C8 C4 C5 C6 -178.4(8)
C4 C5 C6 N1 1.5(12)
C4 C5 C6 C7 -177.8(7)
C2 N1 C6 C5 -1.6(10)
Mo1 N1 C6 C5 177.2(6)
C2 N1 C6 C7 177.7(6)
Mo1 N1 C6 C7 -3.5(9)
C5 C6 C7 P2 -144.1(6)
N1 C6 C7 P2 36.6(8)
C21 P2 C7 C6 81.3(6)
C17 P2 C7 C6 -166.3(5)
Mo1 P2 C7 C6 -41.5(5)
C1 P1 C13 C14 -153.3(6)
C9 P1 C13 C14 -45.8(7)
Mo1 P1 C13 C14 104.0(6)
C1 P1 C13 C15 -30.6(7)
C9 P1 C13 C15 76.9(7)
Mo1 P1 C13 C15 -133.3(5)
C1 P1 C13 C16 89.3(6)
C9 P1 C13 C16 -163.2(6)
Mo1 P1 C13 C16 -13.4(7)
